data_7211765
loop_
_publ_author_name
'Tong, Yu-Zhang'
'Wang, Qing-Lun'
'Yang, Guang'
'Yang, Guang-Ming'
'Yan, Shi-Ping'
'Liao, Dai-Zheng'
'Cheng, Peng'

_publ_section_title
;
 Hydrolytic synthesis and structural characterization of five hexanuclear
 oxo-hydroxo lanthanide clusters
;
_journal_issue 2
_journal_name_full CrystEngComm
_journal_page_first 543
_journal_paper_doi 10.1039/b914208h
_journal_volume 12
_journal_year 2010
_chemical_formula_sum 'C12 H44 Cl4 Er3 N12 O14.5'
_chemical_formula_weight 1232.17
_chemical_name_systematic
;
?
;
_space_group_IT_number 2
_symmetry_space_group_name_Hall '-P 1'
_symmetry_space_group_name_H-M 'P -1'
_atom_sites_solution_hydrogens geom
_atom_sites_solution_primary direct
_atom_sites_solution_secondary difmap
_audit_creation_method SHELXL-97
_cell_angle_alpha 108.78(3)
_cell_angle_beta 106.05(3)
_cell_angle_gamma 96.98(3)
_cell_formula_units_Z 2
_cell_length_a 11.627(2)
_cell_length_b 12.865(3)
_cell_length_c 14.183(3)
_cell_measurement_temperature 293(2)
_cell_measurement_theta_max 25.01
_cell_measurement_theta_min 3.03
_cell_volume 1877.9(9)
_computing_structure_refinement 'SHELXL-97 (Sheldrick, 1997)'
_computing_structure_solution 'SHELXS-97 (Sheldrick, 1990)'
_diffrn_ambient_temperature 293(2)
_diffrn_measured_fraction_theta_full 0.992
_diffrn_measured_fraction_theta_max 0.992
_diffrn_radiation_monochromator graphite
_diffrn_radiation_source 'fine-focus sealed tube'
_diffrn_radiation_type MoK\a
_diffrn_radiation_wavelength 0.71073
_diffrn_reflns_av_R_equivalents 0.0603
_diffrn_reflns_av_sigmaI/netI 0.0878
_diffrn_reflns_limit_h_max 13
_diffrn_reflns_limit_h_min -13
_diffrn_reflns_limit_k_max 15
_diffrn_reflns_limit_k_min -15
_diffrn_reflns_limit_l_max 14
_diffrn_reflns_limit_l_min -16
_diffrn_reflns_number 11711
_diffrn_reflns_theta_full 25.01
_diffrn_reflns_theta_max 25.01
_diffrn_reflns_theta_min 3.03
_exptl_absorpt_coefficient_mu 6.996
_exptl_absorpt_correction_T_max 0.3351
_exptl_absorpt_correction_T_min 0.3351
_exptl_absorpt_correction_type multi-scan
_exptl_absorpt_process_details SADABS
_exptl_crystal_colour pink
_exptl_crystal_density_diffrn 2.179
_exptl_crystal_density_meas ?
_exptl_crystal_density_method 'not measured'
_exptl_crystal_description block
_exptl_crystal_F_000 1176
_exptl_crystal_size_max 0.20
_exptl_crystal_size_mid 0.20
_exptl_crystal_size_min 0.20
_refine_diff_density_max 1.986
_refine_diff_density_min -2.321
_refine_diff_density_rms 0.287
_refine_ls_extinction_method none
_refine_ls_goodness_of_fit_ref 1.058
_refine_ls_hydrogen_treatment constr
_refine_ls_matrix_type full
_refine_ls_number_parameters 424
_refine_ls_number_reflns 6568
_refine_ls_number_restraints 6
_refine_ls_restrained_S_all 1.058
_refine_ls_R_factor_all 0.0596
_refine_ls_R_factor_gt 0.0505
_refine_ls_shift/su_max 0.148
_refine_ls_shift/su_mean 0.003
_refine_ls_structure_factor_coef Fsqd
_refine_ls_weighting_details 'calc w=1/[\s^2^(Fo^2^)+(0.0567P)^2^+0.0000P] where P=(Fo^2^+2Fc^2^)/3'
_refine_ls_weighting_scheme calc
_refine_ls_wR_factor_gt 0.1239
_refine_ls_wR_factor_ref 0.1292
_reflns_number_gt 5644
_reflns_number_total 6568
_reflns_threshold_expression >2sigma(I)
_cod_data_source_file b914208h.txt
_cod_data_source_block shelxs
_cod_depositor_comments
;
The following automatic conversions were performed:

'_exptl_crystal_density_meas' value 'none' was changed to '?' - the
value is perceived as not measured.

Automatic conversion script
Id: cif_fix_values 3008 2015-01-20 13:52:24Z robertas 
;
_cod_original_cell_volume 1877.9(7)
_cod_original_sg_symbol_H-M P-1
_cod_original_formula_sum 'C12 H44 Cl4 Er3 N12 O14.50'
_cod_database_code 7211765

loop_
_symmetry_equiv_pos_as_xyz
'x, y, z'
'-x, -y, -z'

loop_
_atom_site_label
_atom_site_type_symbol
_atom_site_fract_x
_atom_site_fract_y
_atom_site_fract_z
_atom_site_U_iso_or_equiv
_atom_site_adp_type
_atom_site_occupancy
_atom_site_symmetry_multiplicity
_atom_site_calc_flag
_atom_site_refinement_flags
C1 C 0.2044(8) 0.1081(8) 0.1830(8) 0.028(2) Uani 1 1 d .
C2 C 0.2034(11) 0.0556(10) 0.0725(9) 0.048(3) Uani 1 1 d .
H2A H 0.2026 0.1114 0.0410 0.073 Uiso 1 1 calc R
H2B H 0.1314 -0.0047 0.0323 0.073 Uiso 1 1 calc R
H2C H 0.2756 0.0264 0.0730 0.073 Uiso 1 1 calc R
C3 C 0.1560(9) 0.2037(9) 0.3146(9) 0.035(3) Uani 1 1 d .
C4 C 0.0981(10) 0.2861(11) 0.3785(10) 0.057(4) Uani 1 1 d .
H4A H 0.1105 0.2789 0.4457 0.085 Uiso 1 1 calc R
H4B H 0.0115 0.2700 0.3410 0.085 Uiso 1 1 calc R
H4C H 0.1355 0.3617 0.3893 0.085 Uiso 1 1 calc R
C5 C 0.2943(8) 0.2349(8) 0.7876(7) 0.020(2) Uani 1 1 d .
C6 C 0.2028(8) 0.2992(9) 0.7594(9) 0.031(2) Uani 1 1 d .
H6A H 0.2365 0.3781 0.8007 0.047 Uiso 1 1 calc R
H6B H 0.1302 0.2745 0.7736 0.047 Uiso 1 1 calc R
H6C H 0.1819 0.2868 0.6857 0.047 Uiso 1 1 calc R
C7 C 0.4156(8) 0.1595(9) 0.8785(7) 0.026(2) Uani 1 1 d .
C8 C 0.4783(10) 0.1276(9) 0.9668(8) 0.036(3) Uani 1 1 d .
H8A H 0.4273 0.0617 0.9646 0.054 Uiso 1 1 calc R
H8B H 0.4934 0.1887 1.0326 0.054 Uiso 1 1 calc R
H8C H 0.5551 0.1117 0.9608 0.054 Uiso 1 1 calc R
C9 C 0.9288(10) 0.4674(10) 0.1918(9) 0.038(3) Uani 1 1 d .
C10 C 0.9230(12) 0.4322(13) 0.0810(10) 0.067(4) Uani 1 1 d .
H10A H 0.8740 0.4733 0.0470 0.100 Uiso 1 1 calc R
H10B H 0.8866 0.3529 0.0453 0.100 Uiso 1 1 calc R
H10C H 1.0046 0.4475 0.0781 0.100 Uiso 1 1 calc R
C11 C 0.8800(10) 0.4755(10) 0.3313(9) 0.041(3) Uani 1 1 d .
C12 C 0.8114(11) 0.4466(12) 0.3969(10) 0.059(4) Uani 1 1 d .
H12A H 0.8679 0.4605 0.4657 0.089 Uiso 1 1 calc R
H12B H 0.7696 0.3683 0.3638 0.089 Uiso 1 1 calc R
H12C H 0.7524 0.4921 0.4035 0.089 Uiso 1 1 calc R
Cl1 Cl 0.0241(2) 0.8443(3) 0.1482(2) 0.0451(7) Uani 1 1 d .
Cl2 Cl 0.2600(3) 0.4342(3) 0.1828(3) 0.0661(10) Uani 1 1 d .
Cl3 Cl 0.5000 0.5000 0.0000 0.0568(12) Uani 1 2 d S
Cl4 Cl 0.7844(3) 0.1242(3) 0.2549(2) 0.0455(7) Uani 1 1 d .
Cl5 Cl 0.0489(6) 0.0192(7) 0.6593(6) 0.0658(19) Uani 0.50 1 d P
Er1 Er 0.35699(3) 0.11950(4) 0.53147(3) 0.01925(14) Uani 1 1 d .
Er2 Er 0.55697(3) 0.01340(4) 0.68182(3) 0.01873(14) Uani 1 1 d .
Er3 Er 0.67133(3) 0.17748(3) 0.55722(3) 0.01877(14) Uani 1 1 d .
N1 N 0.2700(7) 0.0931(7) 0.2657(6) 0.0271(19) Uani 1 1 d .
N2 N 0.2412(7) 0.1562(7) 0.3510(7) 0.030(2) Uani 1 1 d .
N3 N 0.1317(8) 0.1771(8) 0.2122(8) 0.038(2) Uani 1 1 d .
N4 N 0.0468(8) 0.2154(9) 0.1465(9) 0.063(3) Uani 1 1 d .
H4D H 0.0052 0.2605 0.1729 0.075 Uiso 1 1 calc R
H4E H 0.0366 0.1937 0.0802 0.075 Uiso 1 1 calc R
N5 N 0.4315(6) 0.1337(7) 0.7879(6) 0.0234(18) Uani 1 1 d .
N6 N 0.3520(7) 0.1822(7) 0.7283(6) 0.0235(18) Uani 1 1 d .
N7 N 0.3298(7) 0.2221(7) 0.8807(6) 0.0245(18) Uani 1 1 d .
N8 N 0.2931(8) 0.2667(8) 0.9688(7) 0.037(2) Uani 1 1 d .
H8D H 0.2408 0.3085 0.9671 0.044 Uiso 1 1 calc R
H8E H 0.3228 0.2523 1.0246 0.044 Uiso 1 1 calc R
N9 N 0.9812(9) 0.5525(8) 0.3611(8) 0.045(2) Uani 1 1 d .
N10 N 1.0089(8) 0.5451(8) 0.2707(8) 0.039(2) Uani 1 1 d .
N11 N 0.8434(8) 0.4189(7) 0.2252(7) 0.038(2) Uani 1 1 d .
N12 N 0.7386(9) 0.3327(8) 0.1608(8) 0.062(3) Uani 1 1 d .
H12H H 0.6881 0.3097 0.1881 0.075 Uiso 1 1 calc R
H12G H 0.7246 0.3027 0.0939 0.075 Uiso 1 1 calc R
O1 O 0.3474(6) 0.6442(6) 0.1291(6) 0.049(2) Uani 1 1 d .
H11A H 0.8907 0.1950 0.5125 0.058 Uiso 1 1 d R
H11B H 0.8835 0.2975 0.5039 0.058 Uiso 1 1 d R
H12E H 0.8774 0.2356 0.7201 0.058 Uiso 1 1 d R
H12F H 0.8771 0.3477 0.7620 0.058 Uiso 1 1 d R
H10E H 0.7069 0.4062 0.5610 0.058 Uiso 1 1 d R
H10D H 0.6977 0.4255 0.6593 0.058 Uiso 1 1 d R
H6D H 0.3025 0.3457 0.5732 0.058 Uiso 1 1 d R
H6E H 0.3901 0.3259 0.6487 0.058 Uiso 1 1 d R
H5A H 0.1046 0.1169 0.5611 0.058 Uiso 1 1 d R
H5B H 0.1288 0.1223 0.4732 0.058 Uiso 1 1 d R
H7A H 0.7500 0.1384 0.9020 0.058 Uiso 1 1 d R
H7B H 0.7481 0.1553 0.8109 0.058 Uiso 1 1 d R
H8G H 0.4949 -0.1618 0.7709 0.058 Uiso 1 1 d R
H8F H 0.4844 -0.0604 0.8352 0.058 Uiso 1 1 d R
H16B H 0.3623 0.6727 0.0852 0.058 Uiso 1 1 d R
H16A H 0.3899 0.6971 0.1917 0.058 Uiso 1 1 d R
H15B H 0.4840 0.4818 0.2022 0.058 Uiso 1 1 d R
H15A H 0.5921 0.4894 0.1807 0.058 Uiso 1 1 d R
H14A H 0.4768 0.4689 0.4145 0.058 Uiso 1 1 d R
H14B H 0.4357 0.4006 0.4611 0.058 Uiso 1 1 d R
O2 O 0.5611(8) 0.5097(9) 0.2307(8) 0.071(3) Uani 1 1 d .
O3 O 0.4759(7) 0.4665(6) 0.4734(6) 0.043(2) Uani 1 1 d U
O4 O 0.3651(6) 0.3174(6) 0.5821(6) 0.0384(18) Uani 1 1 d .
O5 O 0.1485(5) 0.0964(6) 0.5222(5) 0.0322(17) Uani 1 1 d .
O6 O 0.4945(6) -0.0934(6) 0.7756(5) 0.0328(17) Uani 1 1 d .
O7 O 0.7014(6) 0.1439(6) 0.8456(5) 0.0298(16) Uani 1 1 d .
O8 O 0.6566(5) 0.0307(5) 0.4071(5) 0.0194(14) Uani 1 1 d .
O9 O 0.8399(7) 0.2392(7) 0.5055(7) 0.049(2) Uani 1 1 d .
O10 O 0.6771(7) 0.3735(6) 0.5967(6) 0.043(2) Uani 1 1 d .
O11 O 0.8296(6) 0.2822(6) 0.7199(6) 0.0383(18) Uani 1 1 d .
O12 O 0.5000 0.0000 0.5000 0.021(2) Uani 1 2 d S
O13 O 0.5510(5) 0.1852(5) 0.6602(5) 0.0200(14) Uani 1 1 d .
O14 O 0.4853(5) 0.1723(5) 0.4420(5) 0.0194(14) Uani 1 1 d .
O15 O 0.7255(5) 0.0440(5) 0.6230(5) 0.0220(14) Uani 1 1 d .

loop_
_atom_site_aniso_label
_atom_site_aniso_U_11
_atom_site_aniso_U_22
_atom_site_aniso_U_33
_atom_site_aniso_U_23
_atom_site_aniso_U_13
_atom_site_aniso_U_12
C1 0.023(5) 0.024(6) 0.039(6) 0.019(5) 0.005(4) 0.002(5)
C2 0.062(8) 0.044(8) 0.035(7) 0.020(6) 0.005(6) 0.010(7)
C3 0.023(6) 0.020(6) 0.052(8) 0.009(5) 0.005(5) -0.003(5)
C4 0.042(7) 0.057(9) 0.067(9) 0.018(7) 0.013(6) 0.026(7)
C5 0.020(5) 0.014(5) 0.025(5) 0.006(4) 0.008(4) 0.004(4)
C6 0.022(5) 0.029(6) 0.047(7) 0.016(5) 0.015(5) 0.009(5)
C7 0.027(5) 0.034(6) 0.023(5) 0.013(5) 0.015(4) 0.006(5)
C8 0.048(7) 0.037(7) 0.028(6) 0.013(5) 0.017(5) 0.016(6)
C9 0.035(7) 0.039(7) 0.045(7) 0.024(6) 0.009(5) 0.010(6)
C10 0.060(9) 0.077(11) 0.055(9) 0.026(8) 0.007(7) 0.014(8)
C11 0.045(7) 0.033(7) 0.047(8) 0.020(6) 0.009(6) 0.013(6)
C12 0.061(9) 0.073(10) 0.046(8) 0.029(7) 0.018(7) 0.003(8)
Cl1 0.0302(15) 0.057(2) 0.0521(19) 0.0234(16) 0.0147(13) 0.0123(14)
Cl2 0.068(2) 0.045(2) 0.073(2) -0.0007(17) 0.0354(19) 0.0068(18)
Cl3 0.067(3) 0.049(3) 0.047(3) 0.006(2) 0.030(2) -0.002(2)
Cl4 0.0387(16) 0.051(2) 0.0535(19) 0.0226(15) 0.0207(13) 0.0126(15)
Cl5 0.061(4) 0.071(5) 0.061(5) 0.021(4) 0.019(3) 0.010(4)
Er1 0.0176(2) 0.0191(3) 0.0236(3) 0.00913(19) 0.00866(18) 0.00619(19)
Er2 0.0185(2) 0.0199(3) 0.0202(2) 0.00921(19) 0.00767(17) 0.00497(19)
Er3 0.0176(2) 0.0177(3) 0.0223(2) 0.00847(19) 0.00764(17) 0.00368(19)
N1 0.028(4) 0.030(5) 0.028(5) 0.014(4) 0.010(4) 0.012(4)
N2 0.020(4) 0.026(5) 0.042(5) 0.010(4) 0.010(4) 0.006(4)
N3 0.033(5) 0.035(6) 0.046(6) 0.022(5) 0.006(4) 0.009(5)
N4 0.053(6) 0.072(8) 0.060(7) 0.034(6) -0.006(5) 0.035(6)
N5 0.020(4) 0.033(5) 0.021(4) 0.012(4) 0.009(3) 0.008(4)
N6 0.025(4) 0.025(5) 0.027(5) 0.016(4) 0.010(3) 0.010(4)
N7 0.029(5) 0.025(5) 0.022(4) 0.006(4) 0.014(3) 0.009(4)
N8 0.048(6) 0.048(6) 0.031(5) 0.021(5) 0.024(4) 0.030(5)
N9 0.051(6) 0.032(6) 0.044(6) 0.015(5) 0.005(5) 0.007(5)
N10 0.031(5) 0.032(6) 0.044(6) 0.010(5) 0.001(4) 0.002(5)
N11 0.040(6) 0.024(5) 0.040(6) 0.014(4) -0.004(4) 0.003(4)
N12 0.060(7) 0.041(7) 0.054(7) 0.009(5) -0.003(5) -0.026(6)
O1 0.049(5) 0.038(5) 0.047(5) 0.008(4) 0.011(4) 0.002(4)
O2 0.053(6) 0.076(7) 0.070(7) 0.027(6) 0.013(5) -0.012(5)
O3 0.044(2) 0.043(2) 0.043(2) 0.0189(12) 0.0129(11) 0.0114(11)
O4 0.047(5) 0.035(5) 0.046(5) 0.023(4) 0.021(4) 0.021(4)
O5 0.023(4) 0.048(5) 0.038(4) 0.023(4) 0.018(3) 0.013(4)
O6 0.042(4) 0.040(5) 0.030(4) 0.021(3) 0.022(3) 0.013(4)
O7 0.028(4) 0.028(4) 0.030(4) 0.009(3) 0.008(3) 0.004(3)
O8 0.009(3) 0.019(4) 0.031(4) 0.014(3) 0.005(3) -0.001(3)
O9 0.046(5) 0.045(5) 0.070(6) 0.028(5) 0.036(4) 0.006(4)
O10 0.054(5) 0.025(4) 0.048(5) 0.014(4) 0.013(4) 0.009(4)
O11 0.032(4) 0.028(4) 0.041(5) 0.008(4) 0.002(3) -0.003(3)
O12 0.018(5) 0.025(5) 0.020(5) 0.005(4) 0.008(4) 0.010(4)
O13 0.021(3) 0.016(4) 0.024(4) 0.009(3) 0.009(3) -0.002(3)
O14 0.015(3) 0.021(4) 0.022(3) 0.008(3) 0.005(3) 0.007(3)
O15 0.021(3) 0.026(4) 0.024(4) 0.015(3) 0.009(3) 0.008(3)

loop_
_atom_type_symbol
_atom_type_description
_atom_type_scat_dispersion_real
_atom_type_scat_dispersion_imag
_atom_type_scat_source
C C 0.0033 0.0016 'International Tables Vol C Tables 4.2.6.8 and 6.1.1.4'
H H 0.0000 0.0000 'International Tables Vol C Tables 4.2.6.8 and 6.1.1.4'
O O 0.0106 0.0060 'International Tables Vol C Tables 4.2.6.8 and 6.1.1.4'
N N 0.0061 0.0033 'International Tables Vol C Tables 4.2.6.8 and 6.1.1.4'
Er Er -0.2586 4.9576 'International Tables Vol C Tables 4.2.6.8 and 6.1.1.4'
Cl Cl 0.1484 0.1585 'International Tables Vol C Tables 4.2.6.8 and 6.1.1.4'

loop_
_geom_angle_atom_site_label_1
_geom_angle_atom_site_label_2
_geom_angle_atom_site_label_3
_geom_angle
_geom_angle_site_symmetry_1
_geom_angle_site_symmetry_3
N1 C1 N3 108.5(9) . .
N1 C1 C2 127.0(9) . .
N3 C1 C2 124.4(9) . .
C1 C2 H2A 109.5 . .
C1 C2 H2B 109.5 . .
H2A C2 H2B 109.5 . .
C1 C2 H2C 109.5 . .
H2A C2 H2C 109.5 . .
H2B C2 H2C 109.5 . .
N2 C3 N3 110.2(10) . .
N2 C3 C4 126.7(11) . .
N3 C3 C4 123.0(10) . .
C3 C4 H4A 109.5 . .
C3 C4 H4B 109.5 . .
H4A C4 H4B 109.5 . .
C3 C4 H4C 109.5 . .
H4A C4 H4C 109.5 . .
H4B C4 H4C 109.5 . .
N6 C5 N7 109.5(8) . .
N6 C5 C6 126.4(9) . .
N7 C5 C6 124.1(8) . .
C5 C6 H6A 109.5 . .
C5 C6 H6B 109.5 . .
H6A C6 H6B 109.5 . .
C5 C6 H6C 109.5 . .
H6A C6 H6C 109.5 . .
H6B C6 H6C 109.5 . .
N5 C7 N7 108.9(8) . .
N5 C7 C8 126.9(9) . .
N7 C7 C8 124.2(8) . .
C7 C8 H8A 109.5 . .
C7 C8 H8B 109.5 . .
H8A C8 H8B 109.5 . .
C7 C8 H8C 109.5 . .
H8A C8 H8C 109.5 . .
H8B C8 H8C 109.5 . .
N10 C9 N11 109.2(11) . .
N10 C9 C10 127.1(12) . .
N11 C9 C10 123.7(11) . .
C9 C10 H10A 109.5 . .
C9 C10 H10B 109.5 . .
H10A C10 H10B 109.5 . .
C9 C10 H10C 109.5 . .
H10A C10 H10C 109.5 . .
H10B C10 H10C 109.5 . .
N9 C11 N11 109.1(10) . .
N9 C11 C12 128.9(12) . .
N11 C11 C12 121.9(11) . .
C11 C12 H12A 109.5 . .
C11 C12 H12B 109.5 . .
H12A C12 H12B 109.5 . .
C11 C12 H12C 109.5 . .
H12A C12 H12C 109.5 . .
H12B C12 H12C 109.5 . .
O13 Er1 O15 131.0(2) . 2_656
O13 Er1 O8 83.9(2) . 2_656
O15 Er1 O8 75.4(2) 2_656 2_656
O13 Er1 O5 138.4(2) . .
O15 Er1 O5 81.9(2) 2_656 .
O8 Er1 O5 81.3(2) 2_656 .
O13 Er1 O14 76.72(19) . .
O15 Er1 O14 84.2(2) 2_656 .
O8 Er1 O14 130.9(2) 2_656 .
O5 Er1 O14 139.6(2) . .
O13 Er1 O4 81.9(2) . .
O15 Er1 O4 137.8(2) 2_656 .
O8 Er1 O4 142.5(2) 2_656 .
O5 Er1 O4 86.6(2) . .
O14 Er1 O4 78.8(2) . .
O13 Er1 O12 65.42(15) . .
O15 Er1 O12 65.57(14) 2_656 .
O8 Er1 O12 65.22(14) 2_656 .
O5 Er1 O12 137.62(18) . .
O14 Er1 O12 65.67(14) . .
O4 Er1 O12 135.74(17) . .
O13 Er1 N6 66.3(2) . .
O15 Er1 N6 136.1(2) 2_656 .
O8 Er1 N6 66.3(2) 2_656 .
O5 Er1 N6 72.1(2) . .
O14 Er1 N6 137.6(2) . .
O4 Er1 N6 76.2(2) . .
O12 Er1 N6 113.17(15) . .
O13 Er1 N2 135.9(2) . .
O15 Er1 N2 65.2(2) 2_656 .
O8 Er1 N2 136.6(2) 2_656 .
O5 Er1 N2 76.2(2) . .
O14 Er1 N2 63.6(2) . .
O4 Er1 N2 72.6(2) . .
O12 Er1 N2 110.57(16) . .
N6 Er1 N2 136.3(2) . .
O13 Er1 Er2 42.80(15) . .
O15 Er1 Er2 98.14(14) 2_656 .
O8 Er1 Er2 43.38(13) 2_656 .
O5 Er1 Er2 120.94(16) . .
O14 Er1 Er2 98.44(13) . .
O4 Er1 Er2 122.27(18) . .
O12 Er1 Er2 44.997(19) . .
N6 Er1 Er2 68.17(15) . .
N2 Er1 Er2 155.56(16) . .
O13 Er1 Er2 98.16(15) . 2_656
O15 Er1 Er2 43.47(14) 2_656 2_656
O8 Er1 Er2 97.51(15) 2_656 2_656
O5 Er1 Er2 122.21(18) . 2_656
O14 Er1 Er2 43.22(15) . 2_656
O4 Er1 Er2 118.78(17) . 2_656
O12 Er1 Er2 44.72(2) . 2_656
N6 Er1 Er2 157.88(15) . 2_656
N2 Er1 Er2 65.86(16) . 2_656
Er2 Er1 Er2 89.72(3) . 2_656
O13 Er1 Er3 39.29(14) . .
O15 Er1 Er3 102.32(14) 2_656 .
O8 Er1 Er3 101.56(13) 2_656 .
O5 Er1 Er3 175.35(18) . .
O14 Er1 Er3 40.17(13) . .
O4 Er1 Er3 88.92(17) . .
O12 Er1 Er3 46.89(2) . .
N6 Er1 Er3 105.56(16) . .
N2 Er1 Er3 103.72(16) . .
Er2 Er1 Er3 60.72(2) . .
Er2 Er1 Er3 61.33(4) 2_656 .
O13 Er2 O8 84.0(2) . 2_656
O13 Er2 O14 131.6(2) . 2_656
O8 Er2 O14 75.7(2) 2_656 2_656
O13 Er2 O15 76.9(2) . .
O8 Er2 O15 131.0(2) 2_656 .
O14 Er2 O15 84.1(2) 2_656 .
O13 Er2 O6 141.3(2) . .
O8 Er2 O6 81.9(2) 2_656 .
O14 Er2 O6 78.9(2) 2_656 .
O15 Er2 O6 137.2(2) . .
O13 Er2 O7 78.1(2) . .
O8 Er2 O7 137.6(2) 2_656 .
O14 Er2 O7 142.5(2) 2_656 .
O15 Er2 O7 81.7(2) . .
O6 Er2 O7 88.5(2) . .
O13 Er2 O12 65.47(15) . .
O8 Er2 O12 65.59(15) 2_656 .
O14 Er2 O12 66.13(14) 2_656 .
O15 Er2 O12 65.45(14) . .
O6 Er2 O12 136.56(18) . .
O7 Er2 O12 134.93(16) . .
O13 Er2 N1 135.9(2) . 2_656
O8 Er2 N1 138.3(2) 2_656 2_656
O14 Er2 N1 67.8(2) 2_656 2_656
O15 Er2 N1 65.4(2) . 2_656
O6 Er2 N1 71.9(2) . 2_656
O7 Er2 N1 74.7(2) . 2_656
O12 Er2 N1 114.09(17) . 2_656
O13 Er2 N5 66.7(2) . .
O8 Er2 N5 65.0(2) 2_656 .
O14 Er2 N5 134.9(2) 2_656 .
O15 Er2 N5 138.7(2) . .
O6 Er2 N5 74.7(2) . .
O7 Er2 N5 72.6(2) . .
O12 Er2 N5 112.71(16) . .
N1 Er2 N5 133.2(2) 2_656 .
O13 Er2 Er1 42.59(15) . .
O8 Er2 Er1 43.66(14) 2_656 .
O14 Er2 Er1 98.92(14) 2_656 .
O15 Er2 Er1 98.48(14) . .
O6 Er2 Er1 122.66(16) . .
O7 Er2 Er1 117.38(16) . .
O12 Er2 Er1 45.28(2) . .
N1 Er2 Er1 159.30(17) 2_656 .
N5 Er2 Er1 67.45(16) . .
O13 Er2 Er1 98.54(15) . 2_656
O8 Er2 Er1 97.95(15) 2_656 2_656
O14 Er2 Er1 43.63(14) 2_656 2_656
O15 Er2 Er1 42.99(16) . 2_656
O6 Er2 Er1 119.00(17) . 2_656
O7 Er2 Er1 122.43(16) . 2_656
O12 Er2 Er1 45.001(19) . 2_656
N1 Er2 Er1 69.11(17) 2_656 2_656
N5 Er2 Er1 157.66(15) . 2_656
Er1 Er2 Er1 90.28(3) . 2_656
O13 Er2 Er3 39.62(14) . .
O8 Er2 Er3 102.24(14) 2_656 .
O14 Er2 Er3 102.81(15) 2_656 .
O15 Er2 Er3 39.84(14) . .
O6 Er2 Er3 175.74(17) . .
O7 Er2 Er3 87.85(16) . .
O12 Er2 Er3 47.15(3) . .
N1 Er2 Er3 104.99(17) 2_656 .
N5 Er2 Er3 106.25(17) . .
Er1 Er2 Er3 61.16(2) . .
Er1 Er2 Er3 61.51(2) 2_656 .
O13 Er2 H7B 71.6 . .
O8 Er2 H7B 149.2 2_656 .
O14 Er2 H7B 134.7 2_656 .
O15 Er2 H7B 61.9 . .
O6 Er2 H7B 105.4 . .
O7 Er2 H7B 20.0 . .
O12 Er2 H7B 117.3 . .
N1 Er2 H7B 71.0 2_656 .
N5 Er2 H7B 87.7 . .
Er1 Er2 H7B 114.1 . .
Er1 Er2 H7B 103.9 2_656 .
Er3 Er2 H7B 70.6 . .
O13 Er3 O15 80.1(2) . .
O13 Er3 O8 127.5(2) . .
O15 Er3 O8 78.2(2) . .
O13 Er3 O14 79.3(2) . .
O15 Er3 O14 128.5(2) . .
O8 Er3 O14 78.1(2) . .
O13 Er3 O11 83.8(2) . .
O15 Er3 O11 76.3(2) . .
O8 Er3 O11 134.6(2) . .
O14 Er3 O11 146.0(2) . .
O13 Er3 O10 85.9(2) . .
O15 Er3 O10 146.0(2) . .
O8 Er3 O10 133.4(2) . .
O14 Er3 O10 78.1(2) . .
O11 Er3 O10 71.4(3) . .
O13 Er3 O9 157.2(3) . .
O15 Er3 O9 105.7(2) . .
O8 Er3 O9 75.2(2) . .
O14 Er3 O9 111.4(2) . .
O11 Er3 O9 76.4(3) . .
O10 Er3 O9 77.2(3) . .
O13 Er3 O12 63.67(15) . .
O15 Er3 O12 64.16(15) . .
O8 Er3 O12 63.84(14) . .
O14 Er3 O12 64.35(16) . .
O11 Er3 O12 131.66(18) . .
O10 Er3 O12 134.59(18) . .
O9 Er3 O12 138.9(2) . .
O13 Er3 Er2 40.89(15) . .
O15 Er3 Er2 41.85(14) . .
O8 Er3 Er2 96.90(14) . .
O14 Er3 Er2 97.47(15) . .
O11 Er3 Er2 88.43(18) . .
O10 Er3 Er2 125.51(19) . .
O9 Er3 Er2 147.27(19) . .
O12 Er3 Er2 43.50(2) . .
O13 Er3 Er1 40.35(15) . .
O15 Er3 Er1 97.44(15) . .
O8 Er3 Er1 96.70(14) . .
O14 Er3 Er1 41.80(15) . .
O11 Er3 Er1 123.31(18) . .
O10 Er3 Er1 91.37(18) . .
O9 Er3 Er1 153.1(2) . .
O12 Er3 Er1 43.54(2) . .
Er2 Er3 Er1 58.12(3) . .
O13 Er3 Er2 95.99(15) . 2_656
O15 Er3 Er2 96.00(16) . 2_656
O8 Er3 Er2 40.72(13) . 2_656
O14 Er3 Er2 40.87(16) . 2_656
O11 Er3 Er2 172.22(17) . 2_656
O10 Er3 Er2 116.33(18) . 2_656
O9 Er3 Er2 105.1(2) . 2_656
O12 Er3 Er2 42.89(3) . 2_656
Er2 Er3 Er2 86.39(3) . 2_656
Er1 Er3 Er2 58.07(3) . 2_656
O13 Er3 Er1 96.52(15) . 2_656
O15 Er3 Er1 40.51(16) . 2_656
O8 Er3 Er1 41.00(14) . 2_656
O14 Er3 Er1 96.46(16) . 2_656
O11 Er3 Er1 114.72(18) . 2_656
O10 Er3 Er1 173.54(18) . 2_656
O9 Er3 Er1 102.0(2) . 2_656
O12 Er3 Er1 43.13(2) . 2_656
Er2 Er3 Er1 58.19(2) . 2_656
Er1 Er3 Er1 86.67(4) . 2_656
Er2 Er3 Er1 57.53(3) 2_656 2_656
C1 N1 N2 107.9(8) . .
C1 N1 Er2 139.4(7) . 2_656
N2 N1 Er2 112.7(5) . 2_656
C3 N2 N1 106.4(9) . .
C3 N2 Er1 141.1(8) . .
N1 N2 Er1 111.8(5) . .
C3 N3 C1 107.0(8) . .
C3 N3 N4 126.1(10) . .
C1 N3 N4 126.9(10) . .
N3 N4 H4D 120.0 . .
N3 N4 H4E 120.0 . .
H4D N4 H4E 120.0 . .
C7 N5 N6 107.1(7) . .
C7 N5 Er2 139.4(6) . .
N6 N5 Er2 113.4(5) . .
C5 N6 N5 107.0(7) . .
C5 N6 Er1 141.8(6) . .
N5 N6 Er1 110.9(5) . .
C5 N7 C7 107.5(7) . .
C5 N7 N8 128.8(8) . .
C7 N7 N8 123.7(8) . .
N7 N8 H8D 120.0 . .
N7 N8 H8E 120.0 . .
H8D N8 H8E 120.0 . .
C11 N9 N10 106.6(10) . .
C9 N10 N9 109.4(10) . .
C11 N11 C9 105.7(9) . .
C11 N11 N12 128.0(10) . .
C9 N11 N12 126.2(10) . .
N11 N12 H12H 120.0 . .
N11 N12 H12G 120.0 . .
H12H N12 H12G 120.0 . .
H16B O1 H16A 103.6 . .
H15B O2 H15A 106.3 . .
O3 O3 H14A 108.6 2_666 .
O3 O3 H14B 143.8 2_666 .
H14A O3 H14B 107.3 . .
Er1 O4 H6D 124.7 . .
Er1 O4 H6E 90.3 . .
H6D O4 H6E 105.7 . .
Er1 O5 H5A 140.6 . .
Er1 O5 H5B 93.1 . .
H5A O5 H5B 107.0 . .
Er2 O6 H8G 132.0 . .
Er2 O6 H8F 120.8 . .
H8G O6 H8F 105.4 . .
Er2 O7 H7A 135.1 . .
Er2 O7 H7B 87.5 . .
H7A O7 H7B 105.1 . .
Er3 O8 Er2 99.8(2) . 2_656
Er3 O8 Er1 99.5(2) . 2_656
Er2 O8 Er1 93.0(2) 2_656 2_656
Er3 O9 H11A 107.0 . .
Er3 O9 H11B 143.7 . .
H11A O9 H11B 104.3 . .
Er3 O10 H10E 118.3 . .
Er3 O10 H10D 126.3 . .
H10E O10 H10D 104.5 . .
Er3 O11 H12E 99.9 . .
Er3 O11 H12F 146.6 . .
H12E O11 H12F 104.8 . .
Er2 O12 Er2 180.0 . 2_656
Er2 O12 Er1 90.28(3) . 2_656
Er2 O12 Er1 89.72(3) 2_656 2_656
Er2 O12 Er1 89.72(3) . .
Er2 O12 Er1 90.28(3) 2_656 .
Er1 O12 Er1 180.0 2_656 .
Er2 O12 Er3 90.65(4) . 2_656
Er2 O12 Er3 89.35(4) 2_656 2_656
Er1 O12 Er3 89.57(2) 2_656 2_656
Er1 O12 Er3 90.43(2) . 2_656
Er2 O12 Er3 89.35(4) . .
Er2 O12 Er3 90.65(4) 2_656 .
Er1 O12 Er3 90.43(2) 2_656 .
Er1 O12 Er3 89.57(2) . .
Er3 O12 Er3 180.0 2_656 .
Er3 O13 Er1 100.4(2) . .
Er3 O13 Er2 99.5(2) . .
Er1 O13 Er2 94.6(2) . .
Er3 O14 Er2 99.5(2) . 2_656
Er3 O14 Er1 98.0(2) . .
Er2 O14 Er1 93.1(2) 2_656 .
Er3 O15 Er1 100.5(2) . 2_656
Er3 O15 Er2 98.3(2) . .
Er1 O15 Er2 93.5(2) 2_656 .

loop_
_geom_bond_atom_site_label_1
_geom_bond_atom_site_label_2
_geom_bond_distance
_geom_bond_site_symmetry_2
C1 N1 1.297(11) .
C1 N3 1.346(13) .
C1 C2 1.489(15) .
C2 H2A 0.9600 .
C2 H2B 0.9600 .
C2 H2C 0.9600 .
C3 N2 1.299(12) .
C3 N3 1.318(14) .
C3 C4 1.513(15) .
C4 H4A 0.9600 .
C4 H4B 0.9600 .
C4 H4C 0.9600 .
C5 N6 1.293(11) .
C5 N7 1.340(11) .
C5 C6 1.471(12) .
C6 H6A 0.9600 .
C6 H6B 0.9600 .
C6 H6C 0.9600 .
C7 N5 1.292(11) .
C7 N7 1.356(11) .
C7 C8 1.472(13) .
C8 H8A 0.9600 .
C8 H8B 0.9600 .
C8 H8C 0.9600 .
C9 N10 1.263(14) .
C9 N11 1.377(14) .
C9 C10 1.469(16) .
C10 H10A 0.9600 .
C10 H10B 0.9600 .
C10 H10C 0.9600 .
C11 N9 1.311(14) .
C11 N11 1.358(14) .
C11 C12 1.483(15) .
C12 H12A 0.9600 .
C12 H12B 0.9600 .
C12 H12C 0.9600 .
Er1 O13 2.324(6) .
Er1 O15 2.350(7) 2_656
Er1 O8 2.367(6) 2_656
Er1 O5 2.367(6) .
Er1 O14 2.377(6) .
Er1 O4 2.394(7) .
Er1 O12 2.4326(8) .
Er1 N6 2.665(8) .
Er1 N2 2.759(8) .
Er1 Er2 3.4236(12) .
Er1 Er2 3.4402(12) 2_656
Er1 Er3 3.5316(9) .
Er2 O13 2.334(6) .
Er2 O8 2.355(5) 2_656
Er2 O14 2.360(6) 2_656
Er2 O15 2.371(6) .
Er2 O6 2.377(6) .
Er2 O7 2.383(7) .
Er2 O12 2.4208(7) .
Er2 N1 2.642(7) 2_656
Er2 N5 2.655(7) .
Er2 Er1 3.4402(12) 2_656
Er2 Er3 3.5166(11) .
Er2 H7B 2.4970 .
Er3 O13 2.274(6) .
Er3 O15 2.277(6) .
Er3 O8 2.293(6) .
Er3 O14 2.301(5) .
Er3 O11 2.361(7) .
Er3 O10 2.388(7) .
Er3 O9 2.409(7) .
Er3 O12 2.5783(12) .
Er3 Er2 3.557(2) 2_656
Er3 Er1 3.5579(12) 2_656
N1 N2 1.376(11) .
N1 Er2 2.642(7) 2_656
N3 N4 1.411(11) .
N4 H4D 0.8600 .
N4 H4E 0.8600 .
N5 N6 1.416(10) .
N7 N8 1.403(11) .
N8 H8D 0.8600 .
N8 H8E 0.8600 .
N9 N10 1.384(13) .
N11 N12 1.398(12) .
N12 H12H 0.8600 .
N12 H12G 0.8600 .
O1 H16B 0.8619 .
O1 H16A 0.8842 .
O2 H15B 0.8507 .
O2 H15A 0.8648 .
O3 O3 0.925(14) 2_666
O3 H14A 0.8489 .
O3 H14B 0.8552 .
O4 H6D 0.8496 .
O4 H6E 0.8725 .
O5 H5A 0.8539 .
O5 H5B 0.8534 .
O6 H8G 0.8617 .
O6 H8F 0.8635 .
O7 H7A 0.8723 .
O7 H7B 0.8566 .
O8 Er2 2.355(5) 2_656
O8 Er1 2.367(6) 2_656
O9 H11A 0.8756 .
O9 H11B 0.8624 .
O10 H10E 0.8675 .
O10 H10D 0.8686 .
O11 H12E 0.8658 .
O11 H12F 0.8674 .
O12 Er2 2.4208(8) 2_656
O12 Er1 2.4326(8) 2_656
O12 Er3 2.5783(12) 2_656
O14 Er2 2.359(6) 2_656
O15 Er1 2.350(7) 2_656

loop_
_geom_torsion_atom_site_label_1
_geom_torsion_atom_site_label_2
_geom_torsion_atom_site_label_3
_geom_torsion_atom_site_label_4
_geom_torsion
_geom_torsion_site_symmetry_1
_geom_torsion_site_symmetry_4
O15 Er1 Er2 O13 145.2(3) 2_656 .
O8 Er1 Er2 O13 -156.4(3) 2_656 .
O5 Er1 Er2 O13 -129.4(3) . .
O14 Er1 Er2 O13 59.9(3) . .
O4 Er1 Er2 O13 -22.1(3) . .
O12 Er1 Er2 O13 102.4(2) . .
N6 Er1 Er2 O13 -78.2(3) . .
N2 Er1 Er2 O13 100.3(5) . .
Er2 Er1 Er2 O13 102.4(2) 2_656 .
Er3 Er1 Er2 O13 45.5(2) . .
O13 Er1 Er2 O8 156.4(3) . 2_656
O15 Er1 Er2 O8 -58.5(3) 2_656 2_656
O5 Er1 Er2 O8 26.9(3) . 2_656
O14 Er1 Er2 O8 -143.8(3) . 2_656
O4 Er1 Er2 O8 134.2(3) . 2_656
O12 Er1 Er2 O8 -101.3(2) . 2_656
N6 Er1 Er2 O8 78.1(3) . 2_656
N2 Er1 Er2 O8 -103.3(5) . 2_656
Er2 Er1 Er2 O8 -101.3(2) 2_656 2_656
Er3 Er1 Er2 O8 -158.1(2) . 2_656
O13 Er1 Er2 O14 -145.3(3) . 2_656
O15 Er1 Er2 O14 -0.2(2) 2_656 2_656
O8 Er1 Er2 O14 58.3(3) 2_656 2_656
O5 Er1 Er2 O14 85.3(3) . 2_656
O14 Er1 Er2 O14 -85.4(2) . 2_656
O4 Er1 Er2 O14 -167.5(2) . 2_656
O12 Er1 Er2 O14 -42.95(14) . 2_656
N6 Er1 Er2 O14 136.5(2) . 2_656
N2 Er1 Er2 O14 -45.0(4) . 2_656
Er2 Er1 Er2 O14 -42.95(14) 2_656 2_656
Er3 Er1 Er2 O14 -99.77(15) . 2_656
O13 Er1 Er2 O15 -60.0(3) . .
O15 Er1 Er2 O15 85.2(2) 2_656 .
O8 Er1 Er2 O15 143.6(3) 2_656 .
O5 Er1 Er2 O15 170.6(3) . .
O14 Er1 Er2 O15 -0.1(2) . .
O4 Er1 Er2 O15 -82.1(3) . .
O12 Er1 Er2 O15 42.37(16) . .
N6 Er1 Er2 O15 -138.2(2) . .
N2 Er1 Er2 O15 40.3(4) . .
Er2 Er1 Er2 O15 42.37(16) 2_656 .
Er3 Er1 Er2 O15 -14.45(16) . .
O13 Er1 Er2 O6 132.3(3) . .
O15 Er1 Er2 O6 -82.6(3) 2_656 .
O8 Er1 Er2 O6 -24.1(3) 2_656 .
O5 Er1 Er2 O6 2.8(3) . .
O14 Er1 Er2 O6 -167.9(3) . .
O4 Er1 Er2 O6 110.1(3) . .
O12 Er1 Er2 O6 -125.4(2) . .
N6 Er1 Er2 O6 54.0(3) . .
N2 Er1 Er2 O6 -127.4(5) . .
Er2 Er1 Er2 O6 -125.4(2) 2_656 .
Er3 Er1 Er2 O6 177.8(2) . .
O13 Er1 Er2 O7 25.0(3) . .
O15 Er1 Er2 O7 170.1(2) 2_656 .
O8 Er1 Er2 O7 -131.4(3) 2_656 .
O5 Er1 Er2 O7 -104.5(3) . .
O14 Er1 Er2 O7 84.8(2) . .
O4 Er1 Er2 O7 2.8(3) . .
O12 Er1 Er2 O7 127.33(18) . .
N6 Er1 Er2 O7 -53.3(3) . .
N2 Er1 Er2 O7 125.3(4) . .
Er2 Er1 Er2 O7 127.33(18) 2_656 .
Er3 Er1 Er2 O7 70.51(18) . .
O13 Er1 Er2 O12 -102.4(2) . .
O15 Er1 Er2 O12 42.79(14) 2_656 .
O8 Er1 Er2 O12 101.3(2) 2_656 .
O5 Er1 Er2 O12 128.2(2) . .
O14 Er1 Er2 O12 -42.49(15) . .
O4 Er1 Er2 O12 -124.5(2) . .
N6 Er1 Er2 O12 179.41(18) . .
N2 Er1 Er2 O12 -2.0(4) . .
Er2 Er1 Er2 O12 0.0 2_656 .
Er3 Er1 Er2 O12 -56.82(3) . .
O13 Er1 Er2 N1 -97.1(6) . 2_656
O15 Er1 Er2 N1 48.1(5) 2_656 2_656
O8 Er1 Er2 N1 106.5(6) 2_656 2_656
O5 Er1 Er2 N1 133.5(6) . 2_656
O14 Er1 Er2 N1 -37.2(5) . 2_656
O4 Er1 Er2 N1 -119.2(6) . 2_656
O12 Er1 Er2 N1 5.3(5) . 2_656
N6 Er1 Er2 N1 -175.3(5) . 2_656
N2 Er1 Er2 N1 3.2(6) . 2_656
Er2 Er1 Er2 N1 5.3(5) 2_656 2_656
Er3 Er1 Er2 N1 -51.5(5) . 2_656
O13 Er1 Er2 N5 79.5(3) . .
O15 Er1 Er2 N5 -135.3(2) 2_656 .
O8 Er1 Er2 N5 -76.8(3) 2_656 .
O5 Er1 Er2 N5 -49.9(3) . .
O14 Er1 Er2 N5 139.4(2) . .
O4 Er1 Er2 N5 57.4(3) . .
O12 Er1 Er2 N5 -178.11(19) . .
N6 Er1 Er2 N5 1.3(3) . .
N2 Er1 Er2 N5 179.8(4) . .
Er2 Er1 Er2 N5 -178.11(19) 2_656 .
Er3 Er1 Er2 N5 125.07(19) . .
O13 Er1 Er2 Er1 -102.4(2) . 2_656
O15 Er1 Er2 Er1 42.79(14) 2_656 2_656
O8 Er1 Er2 Er1 101.3(2) 2_656 2_656
O5 Er1 Er2 Er1 128.2(2) . 2_656
O14 Er1 Er2 Er1 -42.49(15) . 2_656
O4 Er1 Er2 Er1 -124.5(2) . 2_656
O12 Er1 Er2 Er1 0.0 . 2_656
N6 Er1 Er2 Er1 179.41(18) . 2_656
N2 Er1 Er2 Er1 -2.0(4) . 2_656
Er2 Er1 Er2 Er1 0.0 2_656 2_656
Er3 Er1 Er2 Er1 -56.82(3) . 2_656
O13 Er1 Er2 Er3 -45.5(2) . .
O15 Er1 Er2 Er3 99.61(15) 2_656 .
O8 Er1 Er2 Er3 158.1(2) 2_656 .
O5 Er1 Er2 Er3 -175.0(2) . .
O14 Er1 Er2 Er3 14.33(15) . .
O4 Er1 Er2 Er3 -67.7(2) . .
O12 Er1 Er2 Er3 56.82(3) . .
N6 Er1 Er2 Er3 -123.78(18) . .
N2 Er1 Er2 Er3 54.8(4) . .
Er2 Er1 Er2 Er3 56.82(3) 2_656 .
O8 Er2 Er3 O13 64.5(3) 2_656 .
O14 Er2 Er3 O13 142.5(3) 2_656 .
O15 Er2 Er3 O13 -153.4(3) . .
O6 Er2 Er3 O13 -105(2) . .
O7 Er2 Er3 O13 -73.9(3) . .
O12 Er2 Er3 O13 103.4(2) . .
N1 Er2 Er3 O13 -147.4(3) 2_656 .
N5 Er2 Er3 O13 -2.7(3) . .
Er1 Er2 Er3 O13 49.2(2) . .
Er1 Er2 Er3 O13 157.0(2) 2_656 .
O13 Er2 Er3 O15 153.4(3) . .
O8 Er2 Er3 O15 -142.1(3) 2_656 .
O14 Er2 Er3 O15 -64.1(3) 2_656 .
O6 Er2 Er3 O15 48(2) . .
O7 Er2 Er3 O15 79.6(3) . .
O12 Er2 Er3 O15 -103.1(2) . .
N1 Er2 Er3 O15 6.0(3) 2_656 .
N5 Er2 Er3 O15 150.7(3) . .
Er1 Er2 Er3 O15 -157.3(2) . .
Er1 Er2 Er3 O15 -49.6(2) 2_656 .
O13 Er2 Er3 O8 -142.9(3) . .
O8 Er2 Er3 O8 -78.3(2) 2_656 .
O14 Er2 Er3 O8 -0.39(18) 2_656 .
O15 Er2 Er3 O8 63.7(3) . .
O6 Er2 Er3 O8 112(2) . .
O7 Er2 Er3 O8 143.3(2) . .
O12 Er2 Er3 O8 -39.41(13) . .
N1 Er2 Er3 O8 69.7(2) 2_656 .
N5 Er2 Er3 O8 -145.6(2) . .
Er1 Er2 Er3 O8 -93.62(14) . .
Er1 Er2 Er3 O8 14.16(13) 2_656 .
O13 Er2 Er3 O14 -64.0(3) . .
O8 Er2 Er3 O14 0.5(2) 2_656 .
O14 Er2 Er3 O14 78.4(2) 2_656 .
O15 Er2 Er3 O14 142.6(3) . .
O6 Er2 Er3 O14 -169(2) . .
O7 Er2 Er3 O14 -137.9(2) . .
O12 Er2 Er3 O14 39.42(15) . .
N1 Er2 Er3 O14 148.6(2) 2_656 .
N5 Er2 Er3 O14 -66.7(2) . .
Er1 Er2 Er3 O14 -14.78(15) . .
Er1 Er2 Er3 O14 92.99(16) 2_656 .
O13 Er2 Er3 O11 82.4(3) . .
O8 Er2 Er3 O11 146.9(2) 2_656 .
O14 Er2 Er3 O11 -135.2(2) 2_656 .
O15 Er2 Er3 O11 -71.0(3) . .
O6 Er2 Er3 O11 -23(2) . .
O7 Er2 Er3 O11 8.5(2) . .
O12 Er2 Er3 O11 -174.19(17) . .
N1 Er2 Er3 O11 -65.0(3) 2_656 .
N5 Er2 Er3 O11 79.7(2) . .
Er1 Er2 Er3 O11 131.61(18) . .
Er1 Er2 Er3 O11 -120.62(18) 2_656 .
O13 Er2 Er3 O10 16.6(3) . .
O8 Er2 Er3 O10 81.1(3) 2_656 .
O14 Er2 Er3 O10 159.1(3) 2_656 .
O15 Er2 Er3 O10 -136.8(3) . .
O6 Er2 Er3 O10 -88(2) . .
O7 Er2 Er3 O10 -57.3(3) . .
O12 Er2 Er3 O10 120.1(2) . .
N1 Er2 Er3 O10 -130.8(3) 2_656 .
N5 Er2 Er3 O10 13.9(3) . .
Er1 Er2 Er3 O10 65.9(2) . .
Er1 Er2 Er3 O10 173.6(2) 2_656 .
O13 Er2 Er3 O9 143.8(4) . .
O8 Er2 Er3 O9 -151.6(4) 2_656 .
O14 Er2 Er3 O9 -73.7(4) 2_656 .
O15 Er2 Er3 O9 -9.6(4) . .
O6 Er2 Er3 O9 39(2) . .
O7 Er2 Er3 O9 70.0(4) . .
O12 Er2 Er3 O9 -112.7(4) . .
N1 Er2 Er3 O9 -3.6(4) 2_656 .
N5 Er2 Er3 O9 141.1(4) . .
Er1 Er2 Er3 O9 -166.9(4) . .
Er1 Er2 Er3 O9 -59.1(4) 2_656 .
O13 Er2 Er3 O12 -103.4(2) . .
O8 Er2 Er3 O12 -38.92(16) 2_656 .
O14 Er2 Er3 O12 39.02(13) 2_656 .
O15 Er2 Er3 O12 103.1(2) . .
O6 Er2 Er3 O12 152(2) . .
O7 Er2 Er3 O12 -177.31(15) . .
N1 Er2 Er3 O12 109.14(19) 2_656 .
N5 Er2 Er3 O12 -106.15(17) . .
Er1 Er2 Er3 O12 -54.21(3) . .
Er1 Er2 Er3 O12 53.57(3) 2_656 .
O13 Er2 Er3 Er1 -49.2(2) . .
O8 Er2 Er3 Er1 15.29(16) 2_656 .
O14 Er2 Er3 Er1 93.23(14) 2_656 .
O15 Er2 Er3 Er1 157.3(2) . .
O6 Er2 Er3 Er1 -154(2) . .
O7 Er2 Er3 Er1 -123.10(16) . .
O12 Er2 Er3 Er1 54.21(3) . .
N1 Er2 Er3 Er1 163.35(19) 2_656 .
N5 Er2 Er3 Er1 -51.94(17) . .
Er1 Er2 Er3 Er1 107.77(4) 2_656 .
O13 Er2 Er3 Er2 -103.4(2) . 2_656
O8 Er2 Er3 Er2 -38.92(16) 2_656 2_656
O14 Er2 Er3 Er2 39.02(13) 2_656 2_656
O15 Er2 Er3 Er2 103.1(2) . 2_656
O6 Er2 Er3 Er2 152(2) . 2_656
O7 Er2 Er3 Er2 -177.31(15) . 2_656
O12 Er2 Er3 Er2 0.0 . 2_656
N1 Er2 Er3 Er2 109.14(19) 2_656 2_656
N5 Er2 Er3 Er2 -106.15(17) . 2_656
Er1 Er2 Er3 Er2 -54.21(3) . 2_656
Er1 Er2 Er3 Er2 53.57(3) 2_656 2_656
O13 Er2 Er3 Er1 -157.0(2) . 2_656
O8 Er2 Er3 Er1 -92.48(16) 2_656 2_656
O14 Er2 Er3 Er1 -14.55(13) 2_656 2_656
O15 Er2 Er3 Er1 49.6(2) . 2_656
O6 Er2 Er3 Er1 98(2) . 2_656
O7 Er2 Er3 Er1 129.12(16) . 2_656
O12 Er2 Er3 Er1 -53.57(3) . 2_656
N1 Er2 Er3 Er1 55.58(19) 2_656 2_656
N5 Er2 Er3 Er1 -159.71(16) . 2_656
Er1 Er2 Er3 Er1 -107.77(4) . 2_656
O15 Er1 Er3 O13 -142.5(3) 2_656 .
O8 Er1 Er3 O13 -65.2(3) 2_656 .
O5 Er1 Er3 O13 62(2) . .
O14 Er1 Er3 O13 152.3(3) . .
O4 Er1 Er3 O13 78.5(3) . .
O12 Er1 Er3 O13 -104.1(2) . .
N6 Er1 Er3 O13 3.2(3) . .
N2 Er1 Er3 O13 150.4(3) . .
Er2 Er1 Er3 O13 -50.0(2) . .
Er2 Er1 Er3 O13 -157.5(2) 2_656 .
O13 Er1 Er3 O15 65.0(3) . .
O15 Er1 Er3 O15 -77.5(2) 2_656 .
O8 Er1 Er3 O15 -0.1(2) 2_656 .
O5 Er1 Er3 O15 127(2) . .
O14 Er1 Er3 O15 -142.7(3) . .
O4 Er1 Er3 O15 143.5(2) . .
O12 Er1 Er3 O15 -39.13(16) . .
N6 Er1 Er3 O15 68.2(2) . .
N2 Er1 Er3 O15 -144.6(2) . .
Er2 Er1 Er3 O15 15.02(16) . .
Er2 Er1 Er3 O15 -92.45(16) 2_656 .
O13 Er1 Er3 O8 144.0(3) . .
O15 Er1 Er3 O8 1.5(2) 2_656 .
O8 Er1 Er3 O8 78.8(2) 2_656 .
O5 Er1 Er3 O8 -154(2) . .
O14 Er1 Er3 O8 -63.7(3) . .
O4 Er1 Er3 O8 -137.5(2) . .
O12 Er1 Er3 O8 39.82(14) . .
N6 Er1 Er3 O8 147.2(2) . .
N2 Er1 Er3 O8 -65.7(2) . .
Er2 Er1 Er3 O8 93.98(14) . .
Er2 Er1 Er3 O8 -13.49(14) 2_656 .
O13 Er1 Er3 O14 -152.3(3) . .
O15 Er1 Er3 O14 65.2(3) 2_656 .
O8 Er1 Er3 O14 142.5(3) 2_656 .
O5 Er1 Er3 O14 -90(2) . .
O4 Er1 Er3 O14 -73.8(3) . .
O12 Er1 Er3 O14 103.5(2) . .
N6 Er1 Er3 O14 -149.1(3) . .
N2 Er1 Er3 O14 -1.9(3) . .
Er2 Er1 Er3 O14 157.7(2) . .
Er2 Er1 Er3 O14 50.2(2) 2_656 .
O13 Er1 Er3 O11 -13.4(3) . .
O15 Er1 Er3 O11 -155.9(3) 2_656 .
O8 Er1 Er3 O11 -78.6(3) 2_656 .
O5 Er1 Er3 O11 49(2) . .
O14 Er1 Er3 O11 138.9(3) . .
O4 Er1 Er3 O11 65.1(3) . .
O12 Er1 Er3 O11 -117.6(2) . .
N6 Er1 Er3 O11 -10.2(3) . .
N2 Er1 Er3 O11 136.9(3) . .
Er2 Er1 Er3 O11 -63.4(2) . .
Er2 Er1 Er3 O11 -170.9(2) 2_656 .
O13 Er1 Er3 O10 -82.0(3) . .
O15 Er1 Er3 O10 135.5(2) 2_656 .
O8 Er1 Er3 O10 -147.2(2) 2_656 .
O5 Er1 Er3 O10 -20(2) . .
O14 Er1 Er3 O10 70.3(3) . .
O4 Er1 Er3 O10 -3.5(2) . .
O12 Er1 Er3 O10 173.83(19) . .
N6 Er1 Er3 O10 -78.8(3) . .
N2 Er1 Er3 O10 68.3(3) . .
Er2 Er1 Er3 O10 -132.01(19) . .
Er2 Er1 Er3 O10 120.52(19) 2_656 .
O13 Er1 Er3 O9 -145.7(5) . .
O15 Er1 Er3 O9 71.8(5) 2_656 .
O8 Er1 Er3 O9 149.2(5) 2_656 .
O5 Er1 Er3 O9 -84(2) . .
O14 Er1 Er3 O9 6.6(5) . .
O4 Er1 Er3 O9 -67.1(5) . .
O12 Er1 Er3 O9 110.2(4) . .
N6 Er1 Er3 O9 -142.4(5) . .
N2 Er1 Er3 O9 4.7(5) . .
Er2 Er1 Er3 O9 164.3(4) . .
Er2 Er1 Er3 O9 56.9(4) 2_656 .
O13 Er1 Er3 O12 104.1(2) . .
O15 Er1 Er3 O12 -38.35(15) 2_656 .
O8 Er1 Er3 O12 38.98(16) 2_656 .
O5 Er1 Er3 O12 166.3(19) . .
O14 Er1 Er3 O12 -103.5(2) . .
O4 Er1 Er3 O12 -177.32(17) . .
N6 Er1 Er3 O12 107.38(17) . .
N2 Er1 Er3 O12 -105.49(18) . .
Er2 Er1 Er3 O12 54.15(3) . .
Er2 Er1 Er3 O12 -53.32(3) 2_656 .
O13 Er1 Er3 Er2 50.0(2) . .
O15 Er1 Er3 Er2 -92.50(15) 2_656 .
O8 Er1 Er3 Er2 -15.17(16) 2_656 .
O5 Er1 Er3 Er2 112.2(19) . .
O14 Er1 Er3 Er2 -157.7(2) . .
O4 Er1 Er3 Er2 128.53(17) . .
O12 Er1 Er3 Er2 -54.15(3) . .
N6 Er1 Er3 Er2 53.22(17) . .
N2 Er1 Er3 Er2 -159.64(18) . .
Er2 Er1 Er3 Er2 -107.47(2) 2_656 .
O13 Er1 Er3 Er2 157.5(2) . 2_656
O15 Er1 Er3 Er2 14.97(14) 2_656 2_656
O8 Er1 Er3 Er2 92.30(16) 2_656 2_656
O5 Er1 Er3 Er2 -140.4(19) . 2_656
O14 Er1 Er3 Er2 -50.2(2) . 2_656
O4 Er1 Er3 Er2 -124.00(17) . 2_656
O12 Er1 Er3 Er2 53.32(3) . 2_656
N6 Er1 Er3 Er2 160.70(17) . 2_656
N2 Er1 Er3 Er2 -52.17(18) . 2_656
Er2 Er1 Er3 Er2 107.47(2) . 2_656
O13 Er1 Er3 Er1 104.1(2) . 2_656
O15 Er1 Er3 Er1 -38.35(15) 2_656 2_656
O8 Er1 Er3 Er1 38.98(16) 2_656 2_656
O5 Er1 Er3 Er1 166.3(19) . 2_656
O14 Er1 Er3 Er1 -103.5(2) . 2_656
O4 Er1 Er3 Er1 -177.32(17) . 2_656
O12 Er1 Er3 Er1 0.0 . 2_656
N6 Er1 Er3 Er1 107.38(17) . 2_656
N2 Er1 Er3 Er1 -105.49(18) . 2_656
Er2 Er1 Er3 Er1 54.15(3) . 2_656
Er2 Er1 Er3 Er1 -53.32(3) 2_656 2_656
N3 C1 N1 N2 -1.5(11) . .
C2 C1 N1 N2 -179.2(10) . .
N3 C1 N1 Er2 -178.5(7) . 2_656
C2 C1 N1 Er2 3.8(17) . 2_656
N3 C3 N2 N1 -1.8(11) . .
C4 C3 N2 N1 -176.8(10) . .
N3 C3 N2 Er1 -171.1(7) . .
C4 C3 N2 Er1 13.9(18) . .
C1 N1 N2 C3 2.0(11) . .
Er2 N1 N2 C3 179.9(6) 2_656 .
C1 N1 N2 Er1 174.8(6) . .
Er2 N1 N2 Er1 -7.3(7) 2_656 .
O13 Er1 N2 C3 -109.2(10) . .
O15 Er1 N2 C3 126.6(11) 2_656 .
O8 Er1 N2 C3 100.0(11) 2_656 .
O5 Er1 N2 C3 39.2(11) . .
O14 Er1 N2 C3 -137.4(11) . .
O4 Er1 N2 C3 -51.5(11) . .
O12 Er1 N2 C3 175.3(10) . .
N6 Er1 N2 C3 -5.1(12) . .
Er2 Er1 N2 C3 176.8(8) . .
Er2 Er1 N2 C3 174.6(11) 2_656 .
Er3 Er1 N2 C3 -136.0(10) . .
O13 Er1 N2 N1 81.8(7) . .
O15 Er1 N2 N1 -42.4(6) 2_656 .
O8 Er1 N2 N1 -68.9(7) 2_656 .
O5 Er1 N2 N1 -129.7(6) . .
O14 Er1 N2 N1 53.7(6) . .
O4 Er1 N2 N1 139.5(6) . .
O12 Er1 N2 N1 6.3(6) . .
N6 Er1 N2 N1 -174.1(5) . .
Er2 Er1 N2 N1 7.9(9) . .
Er2 Er1 N2 N1 5.6(5) 2_656 .
Er3 Er1 N2 N1 55.1(6) . .
N2 C3 N3 C1 0.9(12) . .
C4 C3 N3 C1 176.1(10) . .
N2 C3 N3 N4 -178.3(9) . .
C4 C3 N3 N4 -3.0(17) . .
N1 C1 N3 C3 0.5(11) . .
C2 C1 N3 C3 178.2(10) . .
N1 C1 N3 N4 179.6(10) . .
C2 C1 N3 N4 -2.7(17) . .
N7 C7 N5 N6 0.0(11) . .
C8 C7 N5 N6 179.9(9) . .
N7 C7 N5 Er2 -176.3(6) . .
C8 C7 N5 Er2 3.6(18) . .
O13 Er2 N5 C7 -139.8(11) . .
O8 Er2 N5 C7 125.9(11) 2_656 .
O14 Er2 N5 C7 93.9(10) 2_656 .
O15 Er2 N5 C7 -109.6(10) . .
O6 Er2 N5 C7 37.7(10) . .
O7 Er2 N5 C7 -55.6(10) . .
O12 Er2 N5 C7 172.3(10) . .
N1 Er2 N5 C7 -7.9(12) 2_656 .
Er1 Er2 N5 C7 173.7(11) . .
Er1 Er2 N5 C7 168.8(8) 2_656 .
Er3 Er2 N5 C7 -138.0(10) . .
O13 Er2 N5 N6 44.0(5) . .
O8 Er2 N5 N6 -50.3(5) 2_656 .
O14 Er2 N5 N6 -82.3(6) 2_656 .
O15 Er2 N5 N6 74.2(6) . .
O6 Er2 N5 N6 -138.5(6) . .
O7 Er2 N5 N6 128.2(6) . .
O12 Er2 N5 N6 -3.9(6) . .
N1 Er2 N5 N6 175.9(5) 2_656 .
Er1 Er2 N5 N6 -2.5(5) . .
Er1 Er2 N5 N6 -7.4(9) 2_656 .
Er3 Er2 N5 N6 45.8(6) . .
N7 C5 N6 N5 -1.0(10) . .
C6 C5 N6 N5 179.3(9) . .
N7 C5 N6 Er1 171.3(7) . .
C6 C5 N6 Er1 -8.4(17) . .
C7 N5 N6 C5 0.6(10) . .
Er2 N5 N6 C5 178.0(6) . .
C7 N5 N6 Er1 -174.3(6) . .
Er2 N5 N6 Er1 3.1(6) . .
O13 Er1 N6 C5 138.9(11) . .
O15 Er1 N6 C5 -95.8(10) 2_656 .
O8 Er1 N6 C5 -127.3(11) 2_656 .
O5 Er1 N6 C5 -39.1(10) . .
O14 Er1 N6 C5 107.3(10) . .
O4 Er1 N6 C5 51.8(10) . .
O12 Er1 N6 C5 -174.0(10) . .
N2 Er1 N6 C5 6.4(12) . .
Er2 Er1 N6 C5 -174.5(11) . .
Er2 Er1 N6 C5 -172.9(8) 2_656 .
Er3 Er1 N6 C5 136.7(10) . .
O13 Er1 N6 N5 -49.0(5) . .
O15 Er1 N6 N5 76.3(6) 2_656 .
O8 Er1 N6 N5 44.8(5) 2_656 .
O5 Er1 N6 N5 133.0(6) . .
O14 Er1 N6 N5 -80.6(6) . .
O4 Er1 N6 N5 -136.1(6) . .
O12 Er1 N6 N5 -1.9(6) . .
N2 Er1 N6 N5 178.5(5) . .
Er2 Er1 N6 N5 -2.4(5) . .
Er2 Er1 N6 N5 -0.8(9) 2_656 .
Er3 Er1 N6 N5 -51.2(5) . .
N6 C5 N7 C7 1.0(11) . .
C6 C5 N7 C7 -179.3(9) . .
N6 C5 N7 N8 178.5(9) . .
C6 C5 N7 N8 -1.8(16) . .
N5 C7 N7 C5 -0.6(11) . .
C8 C7 N7 C5 179.5(9) . .
N5 C7 N7 N8 -178.2(9) . .
C8 C7 N7 N8 1.8(15) . .
N11 C11 N9 N10 0.6(12) . .
C12 C11 N9 N10 179.2(11) . .
N11 C9 N10 N9 0.0(12) . .
C10 C9 N10 N9 179.5(11) . .
C11 N9 N10 C9 -0.4(12) . .
N9 C11 N11 C9 -0.6(12) . .
C12 C11 N11 C9 -179.3(10) . .
N9 C11 N11 N12 -177.9(9) . .
C12 C11 N11 N12 3.4(17) . .
N10 C9 N11 C11 0.3(11) . .
C10 C9 N11 C11 -179.1(10) . .
N10 C9 N11 N12 177.7(9) . .
C10 C9 N11 N12 -1.7(17) . .
O13 Er3 O8 Er2 46.4(3) . 2_656
O15 Er3 O8 Er2 113.9(2) . 2_656
O14 Er3 O8 Er2 -20.0(2) . 2_656
O11 Er3 O8 Er2 170.9(3) . 2_656
O10 Er3 O8 Er2 -80.6(3) . 2_656
O9 Er3 O8 Er2 -136.1(3) . 2_656
O12 Er3 O8 Er2 47.11(13) . 2_656
Er2 Er3 O8 Er2 76.25(17) . 2_656
Er1 Er3 O8 Er2 17.67(18) . 2_656
Er1 Er3 O8 Er2 94.7(2) 2_656 2_656
O13 Er3 O8 Er1 -48.3(3) . 2_656
O15 Er3 O8 Er1 19.2(2) . 2_656
O14 Er3 O8 Er1 -114.7(2) . 2_656
O11 Er3 O8 Er1 76.2(3) . 2_656
O10 Er3 O8 Er1 -175.3(2) . 2_656
O9 Er3 O8 Er1 129.2(3) . 2_656
O12 Er3 O8 Er1 -47.60(12) . 2_656
Er2 Er3 O8 Er1 -18.47(16) . 2_656
Er1 Er3 O8 Er1 -77.04(16) . 2_656
Er2 Er3 O8 Er1 -94.7(2) 2_656 2_656
O13 Er2 O12 Er2 83(12) . 2_656
O8 Er2 O12 Er2 178(12) 2_656 2_656
O14 Er2 O12 Er2 -98(12) 2_656 2_656
O15 Er2 O12 Er2 -3(12) . 2_656
O6 Er2 O12 Er2 -137(12) . 2_656
O7 Er2 O12 Er2 44(12) . 2_656
N1 Er2 O12 Er2 -48(12) 2_656 2_656
N5 Er2 O12 Er2 132(12) . 2_656
Er1 Er2 O12 Er2 130(12) . 2_656
Er1 Er2 O12 Er2 -50(12) 2_656 2_656
Er3 Er2 O12 Er2 40(12) . 2_656
O13 Er2 O12 Er1 133.40(15) . 2_656
O8 Er2 O12 Er1 -131.97(16) 2_656 2_656
O14 Er2 O12 Er1 -47.40(15) 2_656 2_656
O15 Er2 O12 Er1 47.12(17) . 2_656
O6 Er2 O12 Er1 -86.6(2) . 2_656
O7 Er2 O12 Er1 94.2(2) . 2_656
N1 Er2 O12 Er1 2.0(2) 2_656 2_656
N5 Er2 O12 Er1 -178.11(18) . 2_656
Er1 Er2 O12 Er1 180.0 . 2_656
Er3 Er2 O12 Er1 90.42(2) . 2_656
O13 Er2 O12 Er1 -46.60(15) . .
O8 Er2 O12 Er1 48.03(16) 2_656 .
O14 Er2 O12 Er1 132.60(15) 2_656 .
O15 Er2 O12 Er1 -132.88(17) . .
O6 Er2 O12 Er1 93.4(2) . .
O7 Er2 O12 Er1 -85.8(2) . .
N1 Er2 O12 Er1 -178.0(2) 2_656 .
N5 Er2 O12 Er1 1.89(18) . .
Er1 Er2 O12 Er1 180.0 2_656 .
Er3 Er2 O12 Er1 -89.58(2) . .
O13 Er2 O12 Er3 -137.03(15) . 2_656
O8 Er2 O12 Er3 -42.39(16) 2_656 2_656
O14 Er2 O12 Er3 42.17(15) 2_656 2_656
O15 Er2 O12 Er3 136.70(17) . 2_656
O6 Er2 O12 Er3 2.9(2) . 2_656
O7 Er2 O12 Er3 -176.2(2) . 2_656
N1 Er2 O12 Er3 91.6(2) 2_656 2_656
N5 Er2 O12 Er3 -88.53(19) . 2_656
Er1 Er2 O12 Er3 -90.42(2) . 2_656
Er1 Er2 O12 Er3 89.58(2) 2_656 2_656
Er3 Er2 O12 Er3 180.0 . 2_656
O13 Er2 O12 Er3 42.98(15) . .
O8 Er2 O12 Er3 137.61(16) 2_656 .
O14 Er2 O12 Er3 -137.83(15) 2_656 .
O15 Er2 O12 Er3 -43.30(17) . .
O6 Er2 O12 Er3 -177.1(2) . .
O7 Er2 O12 Er3 3.8(2) . .
N1 Er2 O12 Er3 -88.4(2) 2_656 .
N5 Er2 O12 Er3 91.47(19) . .
Er1 Er2 O12 Er3 89.58(2) . .
Er1 Er2 O12 Er3 -90.42(2) 2_656 .
O13 Er1 O12 Er2 46.88(15) . .
O15 Er1 O12 Er2 -132.39(16) 2_656 .
O8 Er1 O12 Er2 -47.89(16) 2_656 .
O5 Er1 O12 Er2 -89.0(2) . .
O14 Er1 O12 Er2 132.84(16) . .
O4 Er1 O12 Er2 93.2(2) . .
N6 Er1 O12 Er2 -0.60(18) . .
N2 Er1 O12 Er2 179.10(18) . .
Er2 Er1 O12 Er2 180.0 2_656 .
Er3 Er1 O12 Er2 89.35(4) . .
O13 Er1 O12 Er2 -133.12(15) . 2_656
O15 Er1 O12 Er2 47.61(16) 2_656 2_656
O8 Er1 O12 Er2 132.11(16) 2_656 2_656
O5 Er1 O12 Er2 91.0(2) . 2_656
O14 Er1 O12 Er2 -47.16(16) . 2_656
O4 Er1 O12 Er2 -86.8(2) . 2_656
N6 Er1 O12 Er2 179.40(18) . 2_656
N2 Er1 O12 Er2 -0.90(18) . 2_656
Er2 Er1 O12 Er2 180.0 . 2_656
Er3 Er1 O12 Er2 -90.65(4) . 2_656
O13 Er1 O12 Er1 -131(5) . 2_656
O15 Er1 O12 Er1 50(5) 2_656 2_656
O8 Er1 O12 Er1 134(5) 2_656 2_656
O5 Er1 O12 Er1 93(5) . 2_656
O14 Er1 O12 Er1 -45(5) . 2_656
O4 Er1 O12 Er1 -85(5) . 2_656
N6 Er1 O12 Er1 -178(5) . 2_656
N2 Er1 O12 Er1 1(5) . 2_656
Er2 Er1 O12 Er1 -178(5) . 2_656
Er2 Er1 O12 Er1 2(5) 2_656 2_656
Er3 Er1 O12 Er1 -89(5) . 2_656
O13 Er1 O12 Er3 137.52(15) . 2_656
O15 Er1 O12 Er3 -41.74(16) 2_656 2_656
O8 Er1 O12 Er3 42.75(16) 2_656 2_656
O5 Er1 O12 Er3 1.6(2) . 2_656
O14 Er1 O12 Er3 -136.51(16) . 2_656
O4 Er1 O12 Er3 -176.2(2) . 2_656
N6 Er1 O12 Er3 90.05(19) . 2_656
N2 Er1 O12 Er3 -90.25(18) . 2_656
Er2 Er1 O12 Er3 90.65(4) . 2_656
Er2 Er1 O12 Er3 -89.35(4) 2_656 2_656
Er3 Er1 O12 Er3 180.0 . 2_656
O13 Er1 O12 Er3 -42.48(15) . .
O15 Er1 O12 Er3 138.26(16) 2_656 .
O8 Er1 O12 Er3 -137.25(16) 2_656 .
O5 Er1 O12 Er3 -178.4(2) . .
O14 Er1 O12 Er3 43.49(16) . .
O4 Er1 O12 Er3 3.8(2) . .
N6 Er1 O12 Er3 -89.95(19) . .
N2 Er1 O12 Er3 89.75(18) . .
Er2 Er1 O12 Er3 -89.35(4) . .
Er2 Er1 O12 Er3 90.65(4) 2_656 .
O13 Er3 O12 Er2 -45.26(16) . .
O15 Er3 O12 Er2 46.21(17) . .
O8 Er3 O12 Er2 135.39(15) . .
O14 Er3 O12 Er2 -135.69(16) . .
O11 Er3 O12 Er2 7.8(2) . .
O10 Er3 O12 Er2 -98.4(3) . .
O9 Er3 O12 Er2 130.6(3) . .
Er1 Er3 O12 Er2 -89.73(3) . .
Er2 Er3 O12 Er2 180.0 2_656 .
Er1 Er3 O12 Er2 90.27(3) 2_656 .
O13 Er3 O12 Er2 134.74(16) . 2_656
O15 Er3 O12 Er2 -133.79(17) . 2_656
O8 Er3 O12 Er2 -44.60(15) . 2_656
O14 Er3 O12 Er2 44.31(16) . 2_656
O11 Er3 O12 Er2 -172.2(2) . 2_656
O10 Er3 O12 Er2 81.6(3) . 2_656
O9 Er3 O12 Er2 -49.4(3) . 2_656
Er2 Er3 O12 Er2 180.0 . 2_656
Er1 Er3 O12 Er2 90.27(3) . 2_656
Er1 Er3 O12 Er2 -89.73(3) 2_656 2_656
O13 Er3 O12 Er1 -135.53(16) . 2_656
O15 Er3 O12 Er1 -44.06(17) . 2_656
O8 Er3 O12 Er1 45.12(15) . 2_656
O14 Er3 O12 Er1 134.04(16) . 2_656
O11 Er3 O12 Er1 -82.5(2) . 2_656
O10 Er3 O12 Er1 171.3(3) . 2_656
O9 Er3 O12 Er1 40.3(3) . 2_656
Er2 Er3 O12 Er1 -90.27(3) . 2_656
Er1 Er3 O12 Er1 180.0 . 2_656
Er2 Er3 O12 Er1 89.73(3) 2_656 2_656
O13 Er3 O12 Er1 44.47(16) . .
O15 Er3 O12 Er1 135.94(17) . .
O8 Er3 O12 Er1 -134.88(15) . .
O14 Er3 O12 Er1 -45.96(16) . .
O11 Er3 O12 Er1 97.5(2) . .
O10 Er3 O12 Er1 -8.7(3) . .
O9 Er3 O12 Er1 -139.7(3) . .
Er2 Er3 O12 Er1 89.73(3) . .
Er2 Er3 O12 Er1 -90.27(3) 2_656 .
Er1 Er3 O12 Er1 180.0 2_656 .
O13 Er3 O12 Er3 -162(8) . 2_656
O15 Er3 O12 Er3 -70(8) . 2_656
O8 Er3 O12 Er3 19(8) . 2_656
O14 Er3 O12 Er3 108(8) . 2_656
O11 Er3 O12 Er3 -109(8) . 2_656
O10 Er3 O12 Er3 145(8) . 2_656
O9 Er3 O12 Er3 14(8) . 2_656
Er2 Er3 O12 Er3 -116(8) . 2_656
Er1 Er3 O12 Er3 154(8) . 2_656
Er2 Er3 O12 Er3 64(8) 2_656 2_656
Er1 Er3 O12 Er3 -26(8) 2_656 2_656
O15 Er3 O13 Er1 -114.2(2) . .
O8 Er3 O13 Er1 -47.4(3) . .
O14 Er3 O13 Er1 18.4(2) . .
O11 Er3 O13 Er1 168.7(3) . .
O10 Er3 O13 Er1 97.0(3) . .
O9 Er3 O13 Er1 138.8(5) . .
O12 Er3 O13 Er1 -48.18(14) . .
Er2 Er3 O13 Er1 -96.5(3) . .
Er2 Er3 O13 Er1 -19.10(19) 2_656 .
Er1 Er3 O13 Er1 -77.00(18) 2_656 .
O15 Er3 O13 Er2 -17.6(2) . .
O8 Er3 O13 Er2 49.1(3) . .
O14 Er3 O13 Er2 114.9(2) . .
O11 Er3 O13 Er2 -94.8(2) . .
O10 Er3 O13 Er2 -166.5(3) . .
O9 Er3 O13 Er2 -124.7(6) . .
O12 Er3 O13 Er2 48.33(14) . .
Er1 Er3 O13 Er2 96.5(3) . .
Er2 Er3 O13 Er2 77.42(18) 2_656 .
Er1 Er3 O13 Er2 19.51(19) 2_656 .
O15 Er1 O13 Er3 52.0(3) 2_656 .
O8 Er1 O13 Er3 116.6(2) 2_656 .
O5 Er1 O13 Er3 -173.8(3) . .
O14 Er1 O13 Er3 -17.9(2) . .
O4 Er1 O13 Er3 -98.2(2) . .
O12 Er1 O13 Er3 51.12(15) . .
N6 Er1 O13 Er3 -176.6(3) . .
N2 Er1 O13 Er3 -43.6(4) . .
Er2 Er1 O13 Er3 100.5(3) . .
Er2 Er1 O13 Er3 19.9(2) 2_656 .
O15 Er1 O13 Er2 -48.5(3) 2_656 .
O8 Er1 O13 Er2 16.1(2) 2_656 .
O5 Er1 O13 Er2 85.7(4) . .
O14 Er1 O13 Er2 -118.5(2) . .
O4 Er1 O13 Er2 161.2(2) . .
O12 Er1 O13 Er2 -49.42(13) . .
N6 Er1 O13 Er2 82.9(2) . .
N2 Er1 O13 Er2 -144.2(3) . .
Er2 Er1 O13 Er2 -80.68(16) 2_656 .
Er3 Er1 O13 Er2 -100.5(3) . .
O8 Er2 O13 Er3 -117.5(2) 2_656 .
O14 Er2 O13 Er3 -52.6(3) 2_656 .
O15 Er2 O13 Er3 17.1(2) . .
O6 Er2 O13 Er3 173.4(3) . .
O7 Er2 O13 Er3 101.2(2) . .
O12 Er2 O13 Er3 -51.61(15) . .
N1 Er2 O13 Er3 48.4(4) 2_656 .
N5 Er2 O13 Er3 177.2(3) . .
Er1 Er2 O13 Er3 -101.3(3) . .
Er1 Er2 O13 Er3 -20.31(19) 2_656 .
O8 Er2 O13 Er1 -16.2(2) 2_656 .
O14 Er2 O13 Er1 48.7(3) 2_656 .
O15 Er2 O13 Er1 118.4(2) . .
O6 Er2 O13 Er1 -85.3(4) . .
O7 Er2 O13 Er1 -157.5(2) . .
O12 Er2 O13 Er1 49.72(13) . .
N1 Er2 O13 Er1 149.7(3) 2_656 .
N5 Er2 O13 Er1 -81.5(2) . .
Er1 Er2 O13 Er1 81.02(16) 2_656 .
Er3 Er2 O13 Er1 101.3(3) . .
O13 Er3 O14 Er2 -112.4(2) . 2_656
O15 Er3 O14 Er2 -44.4(3) . 2_656
O8 Er3 O14 Er2 19.9(2) . 2_656
O11 Er3 O14 Er2 -173.9(3) . 2_656
O10 Er3 O14 Er2 159.6(3) . 2_656
O9 Er3 O14 Er2 88.6(3) . 2_656
O12 Er3 O14 Er2 -46.60(14) . 2_656
Er2 Er3 O14 Er2 -75.61(18) . 2_656
Er1 Er3 O14 Er2 -94.6(3) . 2_656
Er1 Er3 O14 Er2 -16.95(19) 2_656 2_656
O13 Er3 O14 Er1 -17.8(2) . .
O15 Er3 O14 Er1 50.2(3) . .
O8 Er3 O14 Er1 114.5(2) . .
O11 Er3 O14 Er1 -79.4(4) . .
O10 Er3 O14 Er1 -105.9(3) . .
O9 Er3 O14 Er1 -176.8(2) . .
O12 Er3 O14 Er1 47.98(14) . .
Er2 Er3 O14 Er1 18.97(19) . .
Er2 Er3 O14 Er1 94.6(3) 2_656 .
Er1 Er3 O14 Er1 77.63(18) 2_656 .
O13 Er1 O14 Er3 17.6(2) . .
O15 Er1 O14 Er3 -117.0(2) 2_656 .
O8 Er1 O14 Er3 -52.0(3) 2_656 .
O5 Er1 O14 Er3 172.8(3) . .
O4 Er1 O14 Er3 101.8(3) . .
O12 Er1 O14 Er3 -51.16(14) . .
N6 Er1 O14 Er3 47.2(4) . .
N2 Er1 O14 Er3 177.9(3) . .
Er2 Er1 O14 Er3 -19.6(2) . .
Er2 Er1 O14 Er3 -100.1(2) 2_656 .
O13 Er1 O14 Er2 117.6(2) . 2_656
O15 Er1 O14 Er2 -16.90(19) 2_656 2_656
O8 Er1 O14 Er2 48.0(3) 2_656 2_656
O5 Er1 O14 Er2 -87.1(4) . 2_656
O4 Er1 O14 Er2 -158.1(2) . 2_656
O12 Er1 O14 Er2 48.89(11) . 2_656
N6 Er1 O14 Er2 147.2(2) . 2_656
N2 Er1 O14 Er2 -82.1(2) . 2_656
Er2 Er1 O14 Er2 80.50(15) . 2_656
Er3 Er1 O14 Er2 100.1(2) . 2_656
O13 Er3 O15 Er1 112.5(2) . 2_656
O8 Er3 O15 Er1 -19.4(2) . 2_656
O14 Er3 O15 Er1 44.9(3) . 2_656
O11 Er3 O15 Er1 -161.5(3) . 2_656
O10 Er3 O15 Er1 179.6(3) . 2_656
O9 Er3 O15 Er1 -90.2(3) . 2_656
O12 Er3 O15 Er1 47.05(14) . 2_656
Er2 Er3 O15 Er1 95.2(3) . 2_656
Er1 Er3 O15 Er1 75.93(18) . 2_656
Er2 Er3 O15 Er1 17.44(18) 2_656 2_656
O13 Er3 O15 Er2 17.3(2) . .
O8 Er3 O15 Er2 -114.6(2) . .
O14 Er3 O15 Er2 -50.3(3) . .
O11 Er3 O15 Er2 103.3(3) . .
O10 Er3 O15 Er2 84.4(4) . .
O9 Er3 O15 Er2 174.6(2) . .
O12 Er3 O15 Er2 -48.14(14) . .
Er1 Er3 O15 Er2 -19.3(2) . .
Er2 Er3 O15 Er2 -77.75(19) 2_656 .
Er1 Er3 O15 Er2 -95.2(3) 2_656 .
O13 Er2 O15 Er3 -17.0(2) . .
O8 Er2 O15 Er3 52.8(4) 2_656 .
O14 Er2 O15 Er3 118.1(2) 2_656 .
O6 Er2 O15 Er3 -175.3(3) . .
O7 Er2 O15 Er3 -96.7(3) . .
O12 Er2 O15 Er3 51.71(15) . .
N1 Er2 O15 Er3 -173.6(3) 2_656 .
N5 Er2 O15 Er3 -45.4(4) . .
Er1 Er2 O15 Er3 19.9(2) . .
Er1 Er2 O15 Er3 101.2(2) 2_656 .
O13 Er2 O15 Er1 -118.2(2) . 2_656
O8 Er2 O15 Er1 -48.4(3) 2_656 2_656
O14 Er2 O15 Er1 16.95(19) 2_656 2_656
O6 Er2 O15 Er1 83.5(3) . 2_656
O7 Er2 O15 Er1 162.2(2) . 2_656
O12 Er2 O15 Er1 -49.45(12) . 2_656
N1 Er2 O15 Er1 85.2(3) 2_656 2_656
N5 Er2 O15 Er1 -146.5(3) . 2_656
Er1 Er2 O15 Er1 -81.22(16) . 2_656
Er3 Er2 O15 Er1 -101.2(2) . 2_656
